data_4505122
loop_
_publ_author_name
'Fu, Ruibiao'
'Xiang, Shengchang'
'Zhang, Huishuang'
'Zhang, Jianjun'
'Wu, Xintao'

_publ_section_title
;
 Syntheses, Characterization, and Magnetic Properties of Four New Layered
 Transition-Metal Hydroxyl&#x2212;Carboxylate&#x2212;Phosphonates:&#x2009;
 [M(CH(OH)(CO2)(PO3H))(H2O)2] (M = Mn, Fe, Co, Zn)
;
_journal_issue 5
_journal_name_full 'Crystal Growth &amp; Design'
_journal_page_first 1795
_journal_paper_doi 10.1021/cg050065j
_journal_volume 5
_journal_year 2005
_chemical_formula_sum 'C2 H7 Mn O8 P'
_chemical_formula_weight 244.99
_chemical_name_systematic
; 
 ? 
;
_space_group_IT_number 14
_symmetry_cell_setting monoclinic
_symmetry_space_group_name_Hall '-P 2ybc'
_symmetry_space_group_name_H-M 'P 1 21/c 1'
_atom_sites_solution_hydrogens geom
_atom_sites_solution_primary direct
_atom_sites_solution_secondary difmap
_audit_creation_method SHELXL-97
_cell_angle_alpha 90.00
_cell_angle_beta 109.729(2)
_cell_angle_gamma 90.00
_cell_formula_units_Z 4
_cell_length_a 5.7997(18)
_cell_length_b 15.664(5)
_cell_length_c 7.911(2)
_cell_measurement_reflns_used 2538
_cell_measurement_temperature 130.15
_cell_measurement_theta_max 27.4835
_cell_measurement_theta_min 2.6012
_cell_volume 676.5(3)
_computing_structure_refinement 'SHELXL-97 (Sheldrick, 1997)'
_computing_structure_solution 'SHELXS-97 (Sheldrick, 1990)'
_diffrn_ambient_temperature 130.15
_diffrn_measured_fraction_theta_full 0.994
_diffrn_measured_fraction_theta_max 0.994
_diffrn_radiation_monochromator graphite
_diffrn_radiation_source 'Rotating Anode'
_diffrn_radiation_type MoK\a
_diffrn_radiation_wavelength 0.71073
_diffrn_reflns_av_R_equivalents 0.0154
_diffrn_reflns_av_sigmaI/netI 0.0149
_diffrn_reflns_limit_h_max 6
_diffrn_reflns_limit_h_min -7
_diffrn_reflns_limit_k_max 20
_diffrn_reflns_limit_k_min -17
_diffrn_reflns_limit_l_max 9
_diffrn_reflns_limit_l_min -10
_diffrn_reflns_number 5105
_diffrn_reflns_theta_full 27.48
_diffrn_reflns_theta_max 27.48
_diffrn_reflns_theta_min 2.60
_exptl_absorpt_coefficient_mu 2.198
_exptl_absorpt_correction_T_max 1.0000
_exptl_absorpt_correction_T_min 0.8486
_exptl_absorpt_correction_type multi-scan
_exptl_crystal_colour colorless
_exptl_crystal_density_diffrn 2.405
_exptl_crystal_density_method 'not measured'
_exptl_crystal_description prism
_exptl_crystal_F_000 492
_exptl_crystal_size_max 0.2500
_exptl_crystal_size_mid 0.2500
_exptl_crystal_size_min 0.2000
_refine_diff_density_max 0.624
_refine_diff_density_min -0.360
_refine_diff_density_rms 0.065
_refine_ls_extinction_method none
_refine_ls_goodness_of_fit_ref 1.117
_refine_ls_hydrogen_treatment mixed
_refine_ls_matrix_type full
_refine_ls_number_parameters 133
_refine_ls_number_reflns 1552
_refine_ls_number_restraints 0
_refine_ls_restrained_S_all 1.117
_refine_ls_R_factor_all 0.0197
_refine_ls_R_factor_gt 0.0188
_refine_ls_shift/su_max 0.001
_refine_ls_shift/su_mean 0.000
_refine_ls_structure_factor_coef Fsqd
_refine_ls_weighting_details 'calc w=1/[\s^2^(Fo^2^)+(0.0227P)^2^+0.4878P] where P=(Fo^2^+2Fc^2^)/3'
_refine_ls_weighting_scheme calc
_refine_ls_wR_factor_gt 0.0486
_refine_ls_wR_factor_ref 0.0492
_reflns_number_gt 1497
_reflns_number_total 1552
_reflns_threshold_expression >2sigma(I)
_cod_data_source_file cg050065jsi20050222_103220.cif
_cod_data_source_block 1
_cod_depositor_comments
;
The following automatic conversions were performed:

'_symmetry_cell_setting' value 'Monoclinic' changed to 'monoclinic'
according to /home/saulius/struct/CIF-dictionaries/cif_core.dic
dictionary named 'cif_core.dic' version 2.4.1 from
2010-06-29.

'_exptl_absorpt_correction_type' value 'Multi-scan'
changed to 'multi-scan' according to
/home/saulius/struct/CIF-dictionaries/cif_core.dic dictionary named
'cif_core.dic' version 2.4.1 from 2010-06-29.

Automatic conversion script
Id: cif_fix_values 1715 2011-07-08 13:25:40Z adriana 
;
_cod_original_cell_volume 676.5(4)
_cod_original_sg_symbol_H-M P2(1)/c
_cod_database_code 4505122

loop_
_symmetry_equiv_pos_as_xyz
'x, y, z'
'-x, y+1/2, -z+1/2'
'-x, -y, -z'
'x, -y-1/2, z-1/2'

loop_
_atom_site_label
_atom_site_type_symbol
_atom_site_fract_x
_atom_site_fract_y
_atom_site_fract_z
_atom_site_U_iso_or_equiv
_atom_site_adp_type
_atom_site_occupancy
_atom_site_symmetry_multiplicity
_atom_site_calc_flag
_atom_site_refinement_flags
Mn1 Mn 0.26147(4) 0.364222(13) 0.51832(3) 0.00669(8) Uani 1 1 d .
P1 P 0.01570(7) 0.17852(2) 0.33677(5) 0.00635(9) Uani 1 1 d .
O1 O 0.5503(2) 0.37190(7) 0.38495(15) 0.0089(2) Uani 1 1 d .
H2 H 0.689(5) 0.3693(15) 0.461(3) 0.025(6) Uiso 1 1 d .
H1 H 0.538(4) 0.4207(17) 0.335(3) 0.032(6) Uiso 1 1 d .
O2 O 0.48094(19) 0.45384(6) 0.71862(13) 0.0085(2) Uani 1 1 d .
O3 O 0.0432(2) 0.45716(7) 0.34010(14) 0.0107(2) Uani 1 1 d .
H4 H -0.034(4) 0.4484(16) 0.240(3) 0.031(6) Uiso 1 1 d .
H3 H 0.040(4) 0.5117(16) 0.350(3) 0.021(5) Uiso 1 1 d .
O4 O 0.53858(19) 0.28645(7) 0.72273(14) 0.0092(2) Uani 1 1 d .
H5 H 0.533(4) 0.2370(16) 0.759(3) 0.030(6) Uiso 1 1 d .
O5 O -0.00693(19) 0.13343(6) 0.16096(13) 0.0074(2) Uani 1 1 d .
O6 O 0.07163(19) 0.27176(6) 0.33950(14) 0.0103(2) Uani 1 1 d .
O7 O 0.2122(2) 0.13486(7) 0.49923(14) 0.0107(2) Uani 1 1 d .
H6 H 0.227(5) 0.080(2) 0.504(3) 0.045(8) Uiso 1 1 d .
O8 O -0.24065(18) 0.02955(7) 0.49141(13) 0.0111(2) Uani 1 1 d .
C1 C -0.2847(3) 0.16769(9) 0.36623(19) 0.0077(3) Uani 1 1 d .
H7 H -0.2773 0.1920 0.4820 0.009 Uiso 1 1 calc R
C2 C -0.3580(3) 0.07362(9) 0.35813(19) 0.0075(3) Uani 1 1 d .

loop_
_atom_site_aniso_label
_atom_site_aniso_U_11
_atom_site_aniso_U_22
_atom_site_aniso_U_33
_atom_site_aniso_U_23
_atom_site_aniso_U_13
_atom_site_aniso_U_12
Mn1 0.00709(12) 0.00578(12) 0.00696(12) -0.00080(7) 0.00207(8) -0.00047(7)
P1 0.00702(17) 0.00598(17) 0.00602(17) -0.00116(12) 0.00216(13) -0.00117(12)
O1 0.0088(5) 0.0083(5) 0.0087(5) 0.0011(4) 0.0019(4) -0.0002(4)
O2 0.0085(5) 0.0079(5) 0.0082(5) 0.0001(4) 0.0015(4) 0.0003(4)
O3 0.0156(5) 0.0066(5) 0.0072(5) 0.0000(4) 0.0002(4) 0.0009(4)
O4 0.0100(5) 0.0057(5) 0.0100(5) 0.0004(4) 0.0011(4) -0.0019(4)
O5 0.0078(5) 0.0077(5) 0.0071(5) -0.0016(3) 0.0031(4) -0.0008(4)
O6 0.0128(5) 0.0069(5) 0.0110(5) -0.0020(4) 0.0038(4) -0.0028(4)
O7 0.0112(5) 0.0099(5) 0.0089(5) 0.0006(4) 0.0007(4) 0.0000(4)
O8 0.0116(5) 0.0109(5) 0.0093(5) 0.0030(4) 0.0017(4) 0.0005(4)
C1 0.0077(6) 0.0082(6) 0.0071(6) -0.0003(5) 0.0022(5) 0.0006(5)
C2 0.0076(6) 0.0083(6) 0.0085(6) 0.0003(5) 0.0052(5) 0.0006(5)

loop_
_atom_type_symbol
_atom_type_description
_atom_type_scat_dispersion_real
_atom_type_scat_dispersion_imag
_atom_type_scat_source
C C 0.0033 0.0016 'International Tables Vol C Tables 4.2.6.8 and 6.1.1.4'
H H 0.0000 0.0000 'International Tables Vol C Tables 4.2.6.8 and 6.1.1.4'
O O 0.0106 0.0060 'International Tables Vol C Tables 4.2.6.8 and 6.1.1.4'
P P 0.1023 0.0942 'International Tables Vol C Tables 4.2.6.8 and 6.1.1.4'
Mn Mn 0.3368 0.7283 'International Tables Vol C Tables 4.2.6.8 and 6.1.1.4'

loop_
_geom_angle_atom_site_label_1
_geom_angle_atom_site_label_2
_geom_angle_atom_site_label_3
_geom_angle
_geom_angle_site_symmetry_1
_geom_angle_site_symmetry_3
O6 Mn1 O3 88.02(5) . .
O6 Mn1 O2 175.49(4) . .
O3 Mn1 O2 96.45(5) . .
O6 Mn1 O5 93.26(4) . 4_566
O3 Mn1 O5 87.86(4) . 4_566
O2 Mn1 O5 87.54(4) . 4_566
O6 Mn1 O4 101.64(4) . .
O3 Mn1 O4 169.47(4) . .
O2 Mn1 O4 73.86(4) . .
O5 Mn1 O4 95.66(4) 4_566 .
O6 Mn1 O1 91.45(4) . .
O3 Mn1 O1 91.34(5) . .
O2 Mn1 O1 87.83(4) . .
O5 Mn1 O1 175.19(4) 4_566 .
O4 Mn1 O1 84.32(4) . .
O6 P1 O5 114.65(6) . .
O6 P1 O7 108.79(6) . .
O5 P1 O7 111.26(6) . .
O6 P1 C1 107.34(6) . .
O5 P1 C1 106.19(6) . .
O7 P1 C1 108.34(6) . .
C2 O2 Mn1 119.80(9) 4_666 .
C1 O4 Mn1 116.66(8) 4_666 .
P1 O5 Mn1 126.81(6) . 4_565
P1 O6 Mn1 139.34(7) . .
O4 C1 C2 109.51(11) 4_465 .
O4 C1 P1 107.86(9) 4_465 .
C2 C1 P1 110.19(10) . .
O8 C2 O2 125.63(13) . 4_465
O8 C2 C1 115.57(12) . .
O2 C2 C1 118.71(12) 4_465 .

loop_
_geom_bond_atom_site_label_1
_geom_bond_atom_site_label_2
_geom_bond_distance
_geom_bond_site_symmetry_2
Mn1 O6 2.0638(11) .
Mn1 O3 2.1226(11) .
Mn1 O2 2.1772(11) .
Mn1 O5 2.2100(11) 4_566
Mn1 O4 2.2198(11) .
Mn1 O1 2.2645(12) .
P1 O6 1.4948(11) .
P1 O5 1.5255(11) .
P1 O7 1.5586(11) .
P1 C1 1.8416(16) .
O2 C2 1.2568(18) 4_666
O4 C1 1.4387(17) 4_666
O5 Mn1 2.2100(11) 4_565
O8 C2 1.2518(17) .
C1 O4 1.4387(17) 4_465
C1 C2 1.5291(19) .
C2 O2 1.2568(17) 4_465
